data_7700121
loop_
_publ_author_name
'Quinlivan, Patrick J.'
'Shlian, Daniel G.'
'Amemiya, Erika'
'Parkin, Gerard'

_publ_section_title
;
 Reactivity of the carbodiphosphorane, (Ph<sub>3</sub>P)<sub>2</sub>C,
 towards main group metal alkyl compounds: coordination and
 cyclometalation.
;
_journal_issue 25
_journal_name_full 'Dalton transactions (Cambridge, England : 2003)'
_journal_page_first 9139
_journal_page_last 9151
_journal_paper_doi 10.1039/c9dt00678h
_journal_volume 48
_journal_year 2019
_chemical_formula_sum 'C55 H59 N P2 Si2 Zn'
_chemical_formula_weight 917.52
_space_group_crystal_system monoclinic
_space_group_IT_number 14
_space_group_name_Hall '-P 2ybc'
_space_group_name_H-M_alt 'P 1 21/c 1'
_symmetry_space_group_name_Hall '-P 2ybc'
_symmetry_space_group_name_H-M 'P 1 21/c 1'
_atom_sites_solution_hydrogens geom
_audit_creation_method SHELXL-2014/7
_audit_update_record
;
2019-02-13 deposited with the CCDC.    2019-04-29 downloaded from the CCDC.
;
_cell_angle_alpha 90
_cell_angle_beta 105.577(2)
_cell_angle_gamma 90
_cell_formula_units_Z 4
_cell_length_a 12.8053(19)
_cell_length_b 22.212(3)
_cell_length_c 18.064(3)
_cell_measurement_reflns_used 9964
_cell_measurement_temperature 230(2)
_cell_measurement_theta_max 24.90
_cell_measurement_theta_min 2.18
_cell_volume 4949.3(13)
_computing_cell_refinement 'Bruker SAINT'
_computing_data_collection 'Bruker APEX2'
_computing_data_reduction 'Bruker SAINT'
_computing_molecular_graphics 'Bruker SHELXTL'
_computing_publication_material 'Bruker SHELXTL'
_computing_structure_refinement 'SHELXL-2014/7 (Sheldrick, 2014)'
_computing_structure_solution 'SHELXS-97 (Sheldrick 2008)'
_diffrn_ambient_temperature 230(2)
_diffrn_measured_fraction_theta_full 1.000
_diffrn_measured_fraction_theta_max 0.996
_diffrn_measurement_device_type 'Bruker APEX-II CCD'
_diffrn_measurement_method '\f and \w scans'
_diffrn_radiation_type MoK\a
_diffrn_radiation_wavelength 0.71073
_diffrn_reflns_av_R_equivalents 0.1599
_diffrn_reflns_av_unetI/netI 0.1341
_diffrn_reflns_Laue_measured_fraction_full 1.000
_diffrn_reflns_Laue_measured_fraction_max 0.996
_diffrn_reflns_limit_h_max 18
_diffrn_reflns_limit_h_min -18
_diffrn_reflns_limit_k_max 31
_diffrn_reflns_limit_k_min -31
_diffrn_reflns_limit_l_max 25
_diffrn_reflns_limit_l_min -25
_diffrn_reflns_number 81161
_diffrn_reflns_point_group_measured_fraction_full 1.000
_diffrn_reflns_point_group_measured_fraction_max 0.996
_diffrn_reflns_theta_full 25.000
_diffrn_reflns_theta_max 30.631
_diffrn_reflns_theta_min 1.487
_exptl_absorpt_coefficient_mu 0.646
_exptl_absorpt_correction_T_max 0.7461
_exptl_absorpt_correction_T_min 0.6828
_exptl_absorpt_correction_type empirical
_exptl_absorpt_process_details sadabs
_exptl_crystal_colour colorless
_exptl_crystal_density_diffrn 1.231
_exptl_crystal_description plate
_exptl_crystal_F_000 1936
_exptl_crystal_size_max 0.160
_exptl_crystal_size_mid 0.120
_exptl_crystal_size_min 0.060
_refine_diff_density_max 0.413
_refine_diff_density_min -0.473
_refine_diff_density_rms 0.075
_refine_ls_extinction_method none
_refine_ls_goodness_of_fit_ref 0.992
_refine_ls_hydrogen_treatment constr
_refine_ls_matrix_type full
_refine_ls_number_parameters 633
_refine_ls_number_reflns 15212
_refine_ls_number_restraints 119
_refine_ls_restrained_S_all 0.996
_refine_ls_R_factor_all 0.1598
_refine_ls_R_factor_gt 0.0590
_refine_ls_shift/su_max 0.000
_refine_ls_shift/su_mean 0.000
_refine_ls_structure_factor_coef Fsqd
_refine_ls_weighting_details 'w=1/[\s^2^(Fo^2^)+(0.0430P)^2^] where P=(Fo^2^+2Fc^2^)/3'
_refine_ls_weighting_scheme calc
_refine_ls_wR_factor_gt 0.1105
_refine_ls_wR_factor_ref 0.1410
_reflns_Friedel_coverage 0.000
_reflns_number_gt 7119
_reflns_number_total 15212
_reflns_threshold_expression 'I > 2\s(I)'
_cod_data_source_file c9dt00678h2.cif
_cod_data_source_block znntmsdgs2
_cod_depositor_comments 'Adding full bibliography for 7700119--7700124.cif.'
_cod_original_cell_volume 4949.4(13)
_cod_database_code 7700121
_shelx_shelxl_version_number 2014/7
_shelx_space_group_comment
; 
The symmetry employed for this shelxl refinement is uniquely defined 
by the following loop, which should always be used as a source of 
symmetry information in preference to the above space-group names. 
They are only intended as comments. 
;
_shelx_estimated_absorpt_t_min 0.904
_shelx_estimated_absorpt_t_max 0.962

loop_
_space_group_symop_operation_xyz
'x, y, z'
'-x, y+1/2, -z+1/2'
'-x, -y, -z'
'x, -y-1/2, z-1/2'

loop_
_atom_site_label
_atom_site_type_symbol
_atom_site_fract_x
_atom_site_fract_y
_atom_site_fract_z
_atom_site_U_iso_or_equiv
_atom_site_adp_type
_atom_site_occupancy
_atom_site_site_symmetry_order
_atom_site_calc_flag
_atom_site_refinement_flags_posn
_atom_site_refinement_flags_adp
_atom_site_refinement_flags_occupancy
_atom_site_disorder_assembly
_atom_site_disorder_group
Zn Zn 0.15416(3) 0.23236(2) 0.89898(2) 0.02970(12) Uani 0.8907(10) 1 d D . P A 1
P1 P 0.05363(10) 0.09758(6) 0.84505(8) 0.0224(2) Uani 0.8907(10) 1 d D . P A 1
P2 P -0.06918(17) 0.19637(13) 0.90031(19) 0.0257(3) Uani 0.8907(10) 1 d D . P A 1
Si1 Si 0.36759(14) 0.24550(10) 0.85218(8) 0.0376(4) Uani 0.8907(10) 1 d D . P A 1
Si2 Si 0.36440(11) 0.24879(7) 1.02101(9) 0.0431(4) Uani 0.8907(10) 1 d D . P A 1
N N 0.3117(4) 0.2323(2) 0.9263(2) 0.0328(7) Uani 0.8907(10) 1 d D . P A 1
C1 C 0.0440(3) 0.1632(2) 0.8891(5) 0.0261(8) Uani 0.8907(10) 1 d D . P A 1
C11 C 0.1695(2) 0.05194(11) 0.89677(19) 0.0237(8) Uani 0.8907(10) 1 d DG . P A 1
C12 C 0.1630(3) -0.01053(12) 0.8948(2) 0.0313(9) Uani 0.8907(10) 1 d DG . P A 1
H12A H 0.0998 -0.0295 0.8654 0.038 Uiso 0.8907(10) 1 calc R U P A 1
C13 C 0.2498(3) -0.04489(10) 0.9362(3) 0.0391(12) Uani 0.8907(10) 1 d DG . P A 1
H13A H 0.2454 -0.0871 0.9349 0.047 Uiso 0.8907(10) 1 calc R U P A 1
C14 C 0.3432(3) -0.01677(15) 0.9797(2) 0.0406(12) Uani 0.8907(10) 1 d DG . P A 1
H14A H 0.4019 -0.0400 1.0077 0.049 Uiso 0.8907(10) 1 calc R U P A 1
C15 C 0.3498(2) 0.04570(15) 0.9817(2) 0.0379(11) Uani 0.8907(10) 1 d DG . P A 1
H15A H 0.4129 0.0647 1.0111 0.046 Uiso 0.8907(10) 1 calc R U P A 1
C16 C 0.2629(3) 0.08005(10) 0.9402(2) 0.0307(10) Uani 0.8907(10) 1 d DG . P A 1
H16A H 0.2674 0.1223 0.9416 0.037 Uiso 0.8907(10) 1 calc R U P A 1
C21 C -0.0600(4) 0.0455(5) 0.8343(5) 0.0277(8) Uani 0.8907(10) 1 d D . P A 1
C22 C -0.1253(5) 0.0263(5) 0.7636(5) 0.0362(14) Uani 0.8907(10) 1 d D . P A 1
H22A H -0.1131 0.0410 0.7179 0.043 Uiso 0.8907(10) 1 calc R U P A 1
C23 C -0.2082(7) -0.0143(5) 0.7608(6) 0.0502(17) Uani 0.8907(10) 1 d D . P A 1
H23A H -0.2521 -0.0271 0.7129 0.060 Uiso 0.8907(10) 1 calc R U P A 1
C24 C -0.2270(9) -0.0360(4) 0.8269(7) 0.0472(12) Uani 0.8907(10) 1 d D . P A 1
H24A H -0.2834 -0.0637 0.8242 0.057 Uiso 0.8907(10) 1 calc R U P A 1
C25 C -0.1636(7) -0.0174(3) 0.8975(5) 0.0372(15) Uani 0.8907(10) 1 d D . P A 1
H25A H -0.1768 -0.0323 0.9429 0.045 Uiso 0.8907(10) 1 calc R U P A 1
C26 C -0.0807(6) 0.0234(4) 0.9013(4) 0.0313(14) Uani 0.8907(10) 1 d D . P A 1
H26A H -0.0378 0.0363 0.9495 0.038 Uiso 0.8907(10) 1 calc R U P A 1
C31 C 0.0698(5) 0.1072(3) 0.7490(3) 0.0281(11) Uani 0.8907(10) 1 d D . P A 1
C32 C 0.0397(4) 0.1613(2) 0.7106(3) 0.0340(11) Uani 0.8907(10) 1 d D . P A 1
H32A H 0.0111 0.1922 0.7348 0.041 Uiso 0.8907(10) 1 calc R U P A 1
C33 C 0.0509(6) 0.1704(2) 0.6376(3) 0.0475(16) Uani 0.8907(10) 1 d D . P A 1
H33A H 0.0305 0.2074 0.6127 0.057 Uiso 0.8907(10) 1 calc R U P A 1
C34 C 0.0917(7) 0.1256(3) 0.6015(4) 0.0482(16) Uani 0.8907(10) 1 d D . P A 1
H34A H 0.0995 0.1319 0.5518 0.058 Uiso 0.8907(10) 1 calc R U P A 1
C35 C 0.1215(6) 0.0713(3) 0.6381(5) 0.0458(15) Uani 0.8907(10) 1 d D . P A 1
H35A H 0.1485 0.0402 0.6129 0.055 Uiso 0.8907(10) 1 calc R U P A 1
C36 C 0.1117(7) 0.0625(3) 0.7115(5) 0.0388(11) Uani 0.8907(10) 1 d D . P A 1
H36A H 0.1337 0.0257 0.7365 0.047 Uiso 0.8907(10) 1 calc R U P A 1
C41 C -0.0818(6) 0.1918(3) 0.9984(3) 0.0292(11) Uani 0.8907(10) 1 d D . P A 1
C42 C -0.0048(5) 0.1598(3) 1.0542(3) 0.0321(10) Uani 0.8907(10) 1 d D . P A 1
H42A H 0.0527 0.1403 1.0407 0.039 Uiso 0.8907(10) 1 calc R U P A 1
C43 C -0.0126(4) 0.1565(3) 1.1291(3) 0.0378(12) Uani 0.8907(10) 1 d D . P A 1
H43A H 0.0400 0.1351 1.1660 0.045 Uiso 0.8907(10) 1 calc R U P A 1
C44 C -0.0963(3) 0.1842(3) 1.1498(3) 0.0408(12) Uani 0.8907(10) 1 d D . P A 1
H44A H -0.1005 0.1824 1.2009 0.049 Uiso 0.8907(10) 1 calc R U P A 1
C45 C -0.1749(4) 0.2150(3) 1.0947(4) 0.0425(12) Uani 0.8907(10) 1 d D . P A 1
H45A H -0.2334 0.2331 1.1084 0.051 Uiso 0.8907(10) 1 calc R U P A 1
C46 C -0.1677(5) 0.2193(4) 1.0198(4) 0.0370(11) Uani 0.8907(10) 1 d D . P A 1
H46A H -0.2207 0.2407 0.9832 0.044 Uiso 0.8907(10) 1 calc R U P A 1
C51 C -0.1979(5) 0.1719(4) 0.8406(4) 0.0294(8) Uani 0.8907(10) 1 d D . P A 1
C52 C -0.2327(5) 0.1911(3) 0.7646(4) 0.0399(15) Uani 0.8907(10) 1 d D . P A 1
H52A H -0.1910 0.2190 0.7458 0.048 Uiso 0.8907(10) 1 calc R U P A 1
C53 C -0.3274(6) 0.1695(4) 0.7170(3) 0.0515(18) Uani 0.8907(10) 1 d D . P A 1
H53A H -0.3511 0.1834 0.6661 0.062 Uiso 0.8907(10) 1 calc R U P A 1
C54 C -0.3881(6) 0.1274(4) 0.7435(4) 0.0543(17) Uani 0.8907(10) 1 d D . P A 1
H54A H -0.4523 0.1122 0.7104 0.065 Uiso 0.8907(10) 1 calc R U P A 1
C55 C -0.3548(4) 0.1079(3) 0.8179(4) 0.0436(14) Uani 0.8907(10) 1 d D . P A 1
H55A H -0.3964 0.0793 0.8358 0.052 Uiso 0.8907(10) 1 calc R U P A 1
C56 C -0.2605(5) 0.1300(3) 0.8671(3) 0.0337(12) Uani 0.8907(10) 1 d D . P A 1
H56A H -0.2386 0.1167 0.9184 0.040 Uiso 0.8907(10) 1 calc R U P A 1
C61 C -0.0580(4) 0.2768(2) 0.8812(4) 0.0309(11) Uani 0.8907(10) 1 d D . P A 1
C62 C -0.1474(4) 0.3145(3) 0.8673(4) 0.0406(12) Uani 0.8907(10) 1 d D . P A 1
H62A H -0.2155 0.2990 0.8679 0.049 Uiso 0.8907(10) 1 calc R U P A 1
C63 C -0.1362(4) 0.3753(3) 0.8526(3) 0.0473(14) Uani 0.8907(10) 1 d D . P A 1
H63A H -0.1963 0.4012 0.8437 0.057 Uiso 0.8907(10) 1 calc R U P A 1
C64 C -0.0356(4) 0.3971(2) 0.8512(4) 0.0504(15) Uani 0.8907(10) 1 d D . P A 1
H64A H -0.0273 0.4381 0.8408 0.060 Uiso 0.8907(10) 1 calc R U P A 1
C65 C 0.0523(4) 0.3592(3) 0.8652(5) 0.0446(12) Uani 0.8907(10) 1 d D . P A 1
H65A H 0.1200 0.3751 0.8645 0.054 Uiso 0.8907(10) 1 calc R U P A 1
C66 C 0.0452(4) 0.2977(3) 0.8803(5) 0.0333(11) Uani 0.8907(10) 1 d D . P A 1
C71 C 0.5176(3) 0.2591(2) 0.8832(3) 0.0573(14) Uani 0.8907(10) 1 d . . P A 1
H71A H 0.5435 0.2675 0.8384 0.086 Uiso 0.8907(10) 1 calc R U P A 1
H71B H 0.5540 0.2236 0.9092 0.086 Uiso 0.8907(10) 1 calc R U P A 1
H71C H 0.5331 0.2932 0.9179 0.086 Uiso 0.8907(10) 1 calc R U P A 1
C72 C 0.3029(4) 0.3121(2) 0.7951(3) 0.0599(15) Uani 0.8907(10) 1 d . . P A 1
H72A H 0.3380 0.3201 0.7548 0.090 Uiso 0.8907(10) 1 calc R U P A 1
H72B H 0.3106 0.3470 0.8286 0.090 Uiso 0.8907(10) 1 calc R U P A 1
H72C H 0.2266 0.3040 0.7724 0.090 Uiso 0.8907(10) 1 calc R U P A 1
C73 C 0.3483(6) 0.1792(3) 0.7865(5) 0.0635(17) Uani 0.8907(10) 1 d . . P A 1
H73A H 0.3916 0.1844 0.7504 0.095 Uiso 0.8907(10) 1 calc R U P A 1
H73B H 0.2724 0.1759 0.7586 0.095 Uiso 0.8907(10) 1 calc R U P A 1
H73C H 0.3709 0.1429 0.8164 0.095 Uiso 0.8907(10) 1 calc R U P A 1
C74 C 0.2720(4) 0.2219(3) 1.0772(4) 0.0797(19) Uani 0.8907(10) 1 d . . P A 1
H74A H 0.3049 0.2289 1.1314 0.119 Uiso 0.8907(10) 1 calc R U P A 1
H74B H 0.2589 0.1791 1.0683 0.119 Uiso 0.8907(10) 1 calc R U P A 1
H74C H 0.2038 0.2434 1.0611 0.119 Uiso 0.8907(10) 1 calc R U P A 1
C75 C 0.4995(4) 0.2122(3) 1.0640(3) 0.085(2) Uani 0.8907(10) 1 d . . P A 1
H75A H 0.5204 0.2183 1.1192 0.128 Uiso 0.8907(10) 1 calc R U P A 1
H75B H 0.5536 0.2300 1.0420 0.128 Uiso 0.8907(10) 1 calc R U P A 1
H75C H 0.4942 0.1694 1.0530 0.128 Uiso 0.8907(10) 1 calc R U P A 1
C76 C 0.3832(5) 0.3309(2) 1.0391(3) 0.077(2) Uani 0.8907(10) 1 d . . P A 1
H76A H 0.4131 0.3379 1.0937 0.115 Uiso 0.8907(10) 1 calc R U P A 1
H76B H 0.3138 0.3511 1.0216 0.115 Uiso 0.8907(10) 1 calc R U P A 1
H76C H 0.4326 0.3466 1.0113 0.115 Uiso 0.8907(10) 1 calc R U P A 1
ZnA Zn 0.2173(3) 0.16726(14) 0.92783(19) 0.0375(11) Uani 0.1093(10) 1 d D . P A 2
P1A P -0.0519(17) 0.1939(12) 0.8994(17) 0.0260(15) Uiso 0.1093(10) 1 d D U P A 2
P2A P 0.0322(10) 0.0874(6) 0.8385(9) 0.0260(15) Uiso 0.1093(10) 1 d D U P A 2
NA N 0.310(4) 0.2381(19) 0.9413(13) 0.0260(15) Uiso 0.1093(10) 1 d D U P A 2
Si1A Si 0.3749(13) 0.2442(8) 0.8707(9) 0.0260(15) Uiso 0.1093(10) 1 d D U P A 2
Si2A Si 0.3509(9) 0.2583(5) 1.0359(7) 0.0260(15) Uiso 0.1093(10) 1 d D U P A 2
C1A C 0.0524(14) 0.153(2) 0.886(5) 0.0260(15) Uiso 0.1093(10) 1 d D U P A 2
C11A C -0.074(4) 0.2750(18) 0.879(3) 0.0260(15) Uiso 0.1093(10) 1 d DG U P A 2
C12A C -0.167(3) 0.310(2) 0.859(3) 0.0260(15) Uiso 0.1093(10) 1 d DG U P A 2
H12B H -0.2347 0.2936 0.8585 0.031 Uiso 0.1093(10) 1 calc R U P A 2
C13A C -0.160(3) 0.370(2) 0.839(3) 0.0260(15) Uiso 0.1093(10) 1 d DG U P A 2
H13B H -0.2231 0.3944 0.8259 0.031 Uiso 0.1093(10) 1 calc R U P A 2
C14A C -0.060(3) 0.3952(17) 0.840(3) 0.0260(15) Uiso 0.1093(10) 1 d DG U P A 2
H14B H -0.0557 0.4359 0.8264 0.031 Uiso 0.1093(10) 1 calc R U P A 2
C15A C 0.032(3) 0.360(2) 0.859(3) 0.0260(15) Uiso 0.1093(10) 1 d DG U P A 2
H15B H 0.1000 0.3765 0.8596 0.031 Uiso 0.1093(10) 1 calc R U P A 2
C16A C 0.026(3) 0.300(2) 0.879(3) 0.0260(15) Uiso 0.1093(10) 1 d DG U P A 2
H16B H 0.0883 0.2758 0.8922 0.031 Uiso 0.1093(10) 1 calc R U P A 2
C21A C -0.200(4) 0.168(3) 0.838(3) 0.0260(15) Uiso 0.1093(10) 1 d DG U P A 2
C22A C -0.219(4) 0.182(2) 0.761(3) 0.0260(15) Uiso 0.1093(10) 1 d DG U P A 2
H22B H -0.1672 0.2045 0.7434 0.031 Uiso 0.1093(10) 1 calc R U P A 2
C23A C -0.314(4) 0.164(2) 0.708(2) 0.0260(15) Uiso 0.1093(10) 1 d DG U P A 2
H23B H -0.3269 0.1733 0.6560 0.031 Uiso 0.1093(10) 1 calc R U P A 2
C24A C -0.390(3) 0.131(2) 0.734(3) 0.0260(15) Uiso 0.1093(10) 1 d DG U P A 2
H24B H -0.4548 0.1183 0.6983 0.031 Uiso 0.1093(10) 1 calc R U P A 2
C25A C -0.371(3) 0.117(2) 0.811(3) 0.0260(15) Uiso 0.1093(10) 1 d DG U P A 2
H25B H -0.4229 0.0946 0.8281 0.031 Uiso 0.1093(10) 1 calc R U P A 2
C26A C -0.276(4) 0.135(3) 0.863(2) 0.0260(15) Uiso 0.1093(10) 1 d DG U P A 2
H26B H -0.2631 0.1259 0.9156 0.031 Uiso 0.1093(10) 1 calc R U P A 2
C31A C -0.075(5) 0.185(3) 0.9962(19) 0.0260(15) Uiso 0.1093(10) 1 d DG U P A 2
C32A C 0.007(4) 0.153(2) 1.047(2) 0.0260(15) Uiso 0.1093(10) 1 d DG U P A 2
H32B H 0.0595 0.1324 1.0297 0.031 Uiso 0.1093(10) 1 calc R U P A 2
C33A C 0.010(3) 0.151(2) 1.125(2) 0.0260(15) Uiso 0.1093(10) 1 d DG U P A 2
H33B H 0.0646 0.1290 1.1595 0.031 Uiso 0.1093(10) 1 calc R U P A 2
C34A C -0.069(3) 0.181(2) 1.151(2) 0.0260(15) Uiso 0.1093(10) 1 d DG U P A 2
H34B H -0.0666 0.1796 1.2034 0.031 Uiso 0.1093(10) 1 calc R U P A 2
C35A C -0.150(3) 0.213(2) 1.100(3) 0.0260(15) Uiso 0.1093(10) 1 d DG U P A 2
H35B H -0.2029 0.2335 1.1176 0.031 Uiso 0.1093(10) 1 calc R U P A 2
C36A C -0.153(4) 0.215(2) 1.022(3) 0.0260(15) Uiso 0.1093(10) 1 d DG U P A 2
H36B H -0.2079 0.2368 0.9877 0.031 Uiso 0.1093(10) 1 calc R U P A 2
C41A C 0.062(5) 0.100(2) 0.743(2) 0.0260(15) Uiso 0.1093(10) 1 d DG U P A 2
C42A C 0.022(4) 0.1507(19) 0.699(2) 0.0260(15) Uiso 0.1093(10) 1 d DG U P A 2
H42B H -0.0179 0.1795 0.7179 0.031 Uiso 0.1093(10) 1 calc R U P A 2
C43A C 0.042(4) 0.1587(17) 0.628(2) 0.0260(15) Uiso 0.1093(10) 1 d DG U P A 2
H43B H 0.0154 0.1930 0.5983 0.031 Uiso 0.1093(10) 1 calc R U P A 2
C44A C 0.102(5) 0.116(2) 0.600(3) 0.0260(15) Uiso 0.1093(10) 1 d DG U P A 2
H44B H 0.1152 0.1215 0.5521 0.031 Uiso 0.1093(10) 1 calc R U P A 2
C45A C 0.141(5) 0.065(2) 0.644(4) 0.0260(15) Uiso 0.1093(10) 1 d DG U P A 2
H45B H 0.1818 0.0366 0.6254 0.031 Uiso 0.1093(10) 1 calc R U P A 2
C46A C 0.122(5) 0.057(2) 0.715(4) 0.0260(15) Uiso 0.1093(10) 1 d DG U P A 2
H46B H 0.1485 0.0231 0.7449 0.031 Uiso 0.1093(10) 1 calc R U P A 2
C51A C -0.070(3) 0.045(4) 0.832(4) 0.0260(15) Uiso 0.1093(10) 1 d DG U P A 2
C52A C -0.143(4) 0.030(4) 0.762(3) 0.0260(15) Uiso 0.1093(10) 1 d DG U P A 2
H52B H -0.1388 0.0485 0.7164 0.031 Uiso 0.1093(10) 1 calc R U P A 2
C53A C -0.222(5) -0.014(3) 0.760(3) 0.0260(15) Uiso 0.1093(10) 1 d DG U P A 2
H53B H -0.2714 -0.0241 0.7132 0.031 Uiso 0.1093(10) 1 calc R U P A 2
C54A C -0.228(5) -0.042(3) 0.828(4) 0.0260(15) Uiso 0.1093(10) 1 d DG U P A 2
H54B H -0.2816 -0.0710 0.8264 0.031 Uiso 0.1093(10) 1 calc R U P A 2
C55A C -0.155(6) -0.026(3) 0.897(3) 0.0260(15) Uiso 0.1093(10) 1 d DG U P A 2
H55B H -0.1592 -0.0454 0.9428 0.031 Uiso 0.1093(10) 1 calc R U P A 2
C56A C -0.076(5) 0.017(4) 0.899(3) 0.0260(15) Uiso 0.1093(10) 1 d DG U P A 2
H56B H -0.0267 0.0272 0.9460 0.031 Uiso 0.1093(10) 1 calc R U P A 2
C61A C 0.166(3) 0.0413(14) 0.8833(18) 0.0260(15) Uiso 0.1093(10) 1 d DG U P A 2
C62A C 0.177(3) -0.0208(12) 0.893(2) 0.0260(15) Uiso 0.1093(10) 1 d DG U P A 2
H62B H 0.1248 -0.0465 0.8617 0.031 Uiso 0.1093(10) 1 calc R U P A 2
C63A C 0.265(3) -0.0448(8) 0.948(2) 0.0260(15) Uiso 0.1093(10) 1 d DG U P A 2
H63B H 0.2716 -0.0867 0.9540 0.031 Uiso 0.1093(10) 1 calc R U P A 2
C64A C 0.342(3) -0.0067(14) 0.9934(19) 0.0260(15) Uiso 0.1093(10) 1 d DG U P A 2
H64B H 0.4009 -0.0230 1.0306 0.031 Uiso 0.1093(10) 1 calc R U P A 2
C65A C 0.331(3) 0.0553(13) 0.984(2) 0.0260(15) Uiso 0.1093(10) 1 d DG U P A 2
H65B H 0.3833 0.0810 1.0150 0.031 Uiso 0.1093(10) 1 calc R U P A 2
C66A C 0.244(3) 0.0793(8) 0.929(2) 0.0260(15) Uiso 0.1093(10) 1 d DG U P A 2
C71A C 0.5272(16) 0.2477(15) 0.9086(19) 0.0260(15) Uiso 0.1093(10) 1 d D U P A 2
H71D H 0.5572 0.2694 0.8725 0.039 Uiso 0.1093(10) 1 calc R U P A 2
H71E H 0.5564 0.2072 0.9150 0.039 Uiso 0.1093(10) 1 calc R U P A 2
H71F H 0.5463 0.2683 0.9578 0.039 Uiso 0.1093(10) 1 calc R U P A 2
C72A C 0.329(3) 0.3183(11) 0.8195(19) 0.0260(15) Uiso 0.1093(10) 1 d D U P A 2
H72D H 0.2532 0.3157 0.7919 0.039 Uiso 0.1093(10) 1 calc R U P A 2
H72E H 0.3718 0.3265 0.7836 0.039 Uiso 0.1093(10) 1 calc R U P A 2
H72F H 0.3396 0.3506 0.8570 0.039 Uiso 0.1093(10) 1 calc R U P A 2
C73A C 0.342(4) 0.1832(14) 0.795(3) 0.0260(15) Uiso 0.1093(10) 1 d D U P A 2
H73D H 0.2661 0.1724 0.7842 0.039 Uiso 0.1093(10) 1 calc R U P A 2
H73E H 0.3866 0.1481 0.8127 0.039 Uiso 0.1093(10) 1 calc R U P A 2
H73F H 0.3566 0.1980 0.7478 0.039 Uiso 0.1093(10) 1 calc R U P A 2
C74A C 0.2356(19) 0.2320(14) 1.073(3) 0.0260(15) Uiso 0.1093(10) 1 d D U P A 2
H74D H 0.2441 0.2474 1.1241 0.039 Uiso 0.1093(10) 1 calc R U P A 2
H74E H 0.2347 0.1883 1.0736 0.039 Uiso 0.1093(10) 1 calc R U P A 2
H74F H 0.1679 0.2466 1.0390 0.039 Uiso 0.1093(10) 1 calc R U P A 2
C75A C 0.4751(18) 0.2135(13) 1.084(2) 0.0260(15) Uiso 0.1093(10) 1 d D U P A 2
H75D H 0.5244 0.2133 1.0511 0.039 Uiso 0.1093(10) 1 calc R U P A 2
H75E H 0.4544 0.1725 1.0916 0.039 Uiso 0.1093(10) 1 calc R U P A 2
H75F H 0.5108 0.2317 1.1328 0.039 Uiso 0.1093(10) 1 calc R U P A 2
C76A C 0.377(3) 0.3396(7) 1.057(2) 0.0260(15) Uiso 0.1093(10) 1 d D U P A 2
H76D H 0.4529 0.3481 1.0632 0.039 Uiso 0.1093(10) 1 calc R U P A 2
H76E H 0.3576 0.3498 1.1038 0.039 Uiso 0.1093(10) 1 calc R U P A 2
H76F H 0.3333 0.3632 1.0146 0.039 Uiso 0.1093(10) 1 calc R U P A 2
C81 C 0.5777(3) 0.0661(2) 0.1976(2) 0.0758(13) Uani 1 1 d . . . . .
H81A H 0.5775 0.0831 0.1499 0.091 Uiso 1 1 calc R U . . .
C82 C 0.5458(4) 0.0997(2) 0.2504(3) 0.0854(15) Uani 1 1 d . . . . .
H82A H 0.5222 0.1395 0.2389 0.103 Uiso 1 1 calc R U . . .
C83 C 0.5480(4) 0.0758(2) 0.3191(3) 0.0831(14) Uani 1 1 d . . . . .
H83A H 0.5273 0.0993 0.3560 0.100 Uiso 1 1 calc R U . . .
C84 C 0.5799(3) 0.0179(2) 0.3358(2) 0.0712(12) Uani 1 1 d . . . . .
H84A H 0.5810 0.0014 0.3839 0.085 Uiso 1 1 calc R U . . .
C85 C 0.6104(3) -0.01637(19) 0.2817(3) 0.0624(11) Uani 1 1 d . . . . .
H85A H 0.6317 -0.0567 0.2921 0.075 Uiso 1 1 calc R U . . .
C86 C 0.6094(3) 0.0089(2) 0.2131(2) 0.0670(11) Uani 1 1 d . . . . .
H86A H 0.6313 -0.0140 0.1761 0.080 Uiso 1 1 calc R U . . .
C91 C 0.2278(5) 0.4882(2) 0.9600(3) 0.0878(16) Uani 1 1 d . . . . .
H91A H 0.2007 0.4488 0.9598 0.105 Uiso 1 1 calc R U . . .
C92 C 0.3289(5) 0.4980(2) 0.9491(2) 0.0822(14) Uani 1 1 d . . . . .
H92A H 0.3710 0.4653 0.9408 0.099 Uiso 1 1 calc R U . . .
C93 C 0.3670(4) 0.5542(3) 0.9502(3) 0.0879(15) Uani 1 1 d . . . . .
H93A H 0.4361 0.5610 0.9430 0.105 Uiso 1 1 calc R U . . .
C94 C 0.3072(6) 0.6005(3) 0.9615(3) 0.0968(17) Uani 1 1 d . . . . .
H94A H 0.3348 0.6397 0.9618 0.116 Uiso 1 1 calc R U . . .
C95 C 0.2073(6) 0.5926(3) 0.9726(3) 0.1018(18) Uani 1 1 d . . . . .
H95A H 0.1664 0.6257 0.9811 0.122 Uiso 1 1 calc R U . . .
C96 C 0.1680(4) 0.5362(4) 0.9712(3) 0.0972(19) Uani 1 1 d . . . . .
H96A H 0.0986 0.5299 0.9781 0.117 Uiso 1 1 calc R U . . .

loop_
_atom_site_aniso_label
_atom_site_aniso_U_11
_atom_site_aniso_U_22
_atom_site_aniso_U_33
_atom_site_aniso_U_23
_atom_site_aniso_U_13
_atom_site_aniso_U_12
Zn 0.0253(2) 0.0285(2) 0.0341(2) -0.00131(17) 0.00596(16) -0.00241(16)
P1 0.0192(6) 0.0223(6) 0.0251(5) 0.0003(4) 0.0051(5) -0.0042(4)
P2 0.0222(10) 0.0272(6) 0.0276(5) -0.0010(4) 0.0062(7) 0.0019(7)
Si1 0.0293(6) 0.0406(6) 0.0427(11) 0.0042(8) 0.0093(8) -0.0048(5)
Si2 0.0400(7) 0.0460(9) 0.0378(9) -0.0034(5) 0.0012(6) -0.0091(6)
N 0.0267(15) 0.034(2) 0.038(2) -0.0034(16) 0.0085(17) -0.0045(14)
C1 0.0251(17) 0.023(3) 0.031(2) -0.004(2) 0.0084(16) 0.0000(14)
C11 0.0290(18) 0.0207(19) 0.0230(19) -0.0014(14) 0.0097(15) 0.0030(15)
C12 0.031(2) 0.024(2) 0.041(2) 0.0033(17) 0.0116(17) 0.0059(15)
C13 0.039(3) 0.0297(19) 0.048(3) 0.0125(17) 0.010(2) 0.0105(16)
C14 0.033(2) 0.043(3) 0.045(3) 0.006(2) 0.010(2) 0.0157(19)
C15 0.024(2) 0.042(3) 0.045(2) -0.0023(19) 0.0067(18) 0.0043(16)
C16 0.021(2) 0.0336(19) 0.037(3) 0.0014(15) 0.0064(19) 0.0002(14)
C21 0.025(2) 0.0273(17) 0.033(2) 0.0014(15) 0.0110(19) 0.0009(17)
C22 0.035(3) 0.042(3) 0.032(2) -0.0007(17) 0.009(2) -0.006(3)
C23 0.044(4) 0.055(3) 0.046(2) -0.007(2) 0.004(3) -0.019(3)
C24 0.043(2) 0.037(3) 0.063(3) 0.001(2) 0.016(2) -0.014(2)
C25 0.034(3) 0.035(4) 0.047(2) 0.008(3) 0.0186(18) 0.003(2)
C26 0.031(2) 0.034(4) 0.0276(19) 0.0007(18) 0.0068(16) 0.0008(19)
C31 0.026(2) 0.029(3) 0.029(2) -0.0020(17) 0.0081(16) -0.0038(17)
C32 0.033(3) 0.033(3) 0.036(3) -0.0004(18) 0.010(2) 0.0030(19)
C33 0.056(3) 0.048(3) 0.042(3) 0.014(3) 0.019(3) 0.005(3)
C34 0.049(3) 0.066(5) 0.034(2) 0.008(2) 0.019(2) 0.004(3)
C35 0.050(4) 0.052(3) 0.039(3) -0.006(2) 0.019(3) 0.006(2)
C36 0.048(3) 0.035(3) 0.037(2) 0.0029(18) 0.017(2) 0.0010(19)
C41 0.032(2) 0.027(3) 0.0278(18) -0.0033(15) 0.0075(15) -0.0026(19)
C42 0.035(2) 0.028(2) 0.035(2) -0.0031(17) 0.0118(17) 0.0053(16)
C43 0.043(3) 0.040(2) 0.0288(19) 0.0036(18) 0.007(2) 0.006(2)
C44 0.045(3) 0.051(3) 0.030(2) -0.0049(18) 0.017(2) -0.003(3)
C45 0.035(3) 0.052(2) 0.042(3) -0.0105(19) 0.014(3) 0.001(2)
C46 0.033(3) 0.046(3) 0.033(2) -0.0006(17) 0.0091(18) 0.0086(19)
C51 0.0257(17) 0.031(2) 0.0316(19) -0.0013(15) 0.0073(15) 0.0033(14)
C52 0.035(3) 0.045(3) 0.038(2) 0.004(2) 0.0057(19) -0.002(2)
C53 0.044(4) 0.069(4) 0.033(3) 0.004(2) -0.005(2) 0.002(3)
C54 0.031(2) 0.071(3) 0.051(4) -0.005(3) -0.007(2) -0.007(2)
C55 0.027(3) 0.048(4) 0.055(3) 0.002(2) 0.010(2) -0.003(2)
C56 0.026(3) 0.037(3) 0.038(2) 0.0003(17) 0.0088(18) 0.003(2)
C61 0.029(3) 0.0294(18) 0.0333(19) -0.0049(15) 0.007(2) 0.0026(17)
C62 0.032(3) 0.041(2) 0.050(3) 0.003(2) 0.013(3) 0.004(2)
C63 0.046(3) 0.033(2) 0.062(4) 0.000(2) 0.013(3) 0.016(3)
C64 0.054(4) 0.030(2) 0.063(4) 0.003(2) 0.008(3) 0.002(2)
C65 0.040(3) 0.029(2) 0.062(3) -0.0017(19) 0.010(3) -0.004(2)
C66 0.034(3) 0.0276(18) 0.038(2) -0.0013(15) 0.009(2) 0.0015(19)
C71 0.038(2) 0.066(3) 0.068(4) 0.009(3) 0.014(2) -0.011(2)
C72 0.055(3) 0.071(3) 0.055(4) 0.020(3) 0.015(3) 0.008(2)
C73 0.051(3) 0.074(3) 0.071(4) -0.016(3) 0.027(3) -0.011(2)
C74 0.078(4) 0.120(5) 0.041(3) -0.007(3) 0.016(4) -0.035(4)
C75 0.060(4) 0.105(4) 0.070(5) 0.016(3) -0.021(3) 0.001(3)
C76 0.085(4) 0.060(3) 0.074(5) -0.032(3) 0.004(3) -0.012(3)
ZnA 0.034(2) 0.033(2) 0.042(2) -0.0053(15) 0.0055(16) -0.0059(14)
C81 0.083(3) 0.093(4) 0.055(3) 0.015(2) 0.026(2) 0.033(3)
C82 0.108(4) 0.078(3) 0.078(3) 0.013(3) 0.037(3) 0.044(3)
C83 0.097(4) 0.087(4) 0.075(3) -0.013(3) 0.041(3) 0.023(3)
C84 0.071(3) 0.089(4) 0.058(3) 0.003(2) 0.024(2) -0.002(2)
C85 0.048(2) 0.061(3) 0.084(3) -0.002(2) 0.026(2) -0.0002(19)
C86 0.069(3) 0.076(3) 0.063(3) -0.013(2) 0.030(2) 0.009(2)
C91 0.110(5) 0.075(4) 0.059(3) 0.007(3) -0.011(3) -0.038(3)
C92 0.105(4) 0.084(4) 0.054(3) 0.001(3) 0.014(3) 0.022(3)
C93 0.079(4) 0.112(5) 0.077(3) 0.018(3) 0.028(3) -0.013(3)
C94 0.137(6) 0.079(4) 0.068(3) 0.007(3) 0.017(4) -0.023(4)
C95 0.139(6) 0.102(5) 0.067(3) 0.013(3) 0.033(4) 0.036(4)
C96 0.053(3) 0.162(6) 0.071(3) 0.038(4) 0.008(2) -0.003(4)

loop_
_atom_type_symbol
_atom_type_description
_atom_type_scat_dispersion_real
_atom_type_scat_dispersion_imag
_atom_type_scat_source
C C 0.0033 0.0016 'International Tables Vol C Tables 4.2.6.8 and 6.1.1.4'
H H 0.0000 0.0000 'International Tables Vol C Tables 4.2.6.8 and 6.1.1.4'
N N 0.0061 0.0033 'International Tables Vol C Tables 4.2.6.8 and 6.1.1.4'
Si Si 0.0817 0.0704 'International Tables Vol C Tables 4.2.6.8 and 6.1.1.4'
P P 0.1023 0.0942 'International Tables Vol C Tables 4.2.6.8 and 6.1.1.4'
Zn Zn 0.2839 1.4301 'International Tables Vol C Tables 4.2.6.8 and 6.1.1.4'

loop_
_geom_angle_atom_site_label_1
_geom_angle_atom_site_label_2
_geom_angle_atom_site_label_3
_geom_angle
N Zn C66 132.8(2)
N Zn C1 131.4(2)
C66 Zn C1 95.6(2)
C1 P1 C31 113.1(4)
C1 P1 C21 116.2(4)
C31 P1 C21 105.4(3)
C1 P1 C11 113.0(3)
C31 P1 C11 105.6(2)
C21 P1 C11 102.5(3)
C1 P2 C51 118.4(3)
C1 P2 C41 113.3(4)
C51 P2 C41 105.1(3)
C1 P2 C61 106.9(4)
C51 P2 C61 106.7(3)
C41 P2 C61 105.6(3)
N Si1 C73 110.6(4)
N Si1 C72 110.6(3)
C73 Si1 C72 108.2(3)
N Si1 C71 114.0(2)
C73 Si1 C71 105.5(2)
C72 Si1 C71 107.7(2)
N Si2 C74 110.0(2)
N Si2 C76 112.6(3)
C74 Si2 C76 107.0(3)
N Si2 C75 113.3(3)
C74 Si2 C75 106.7(3)
C76 Si2 C75 106.9(3)
Si2 N Si1 128.0(2)
Si2 N Zn 111.06(18)
Si1 N Zn 115.3(3)
P1 C1 P2 127.6(2)
P1 C1 Zn 123.5(3)
P2 C1 Zn 104.8(2)
C12 C11 C16 120.0
C12 C11 P1 120.26(16)
C16 C11 P1 119.70(16)
C13 C12 C11 120.0
C14 C13 C12 120.0
C15 C14 C13 120.0
C14 C15 C16 120.0
C15 C16 C11 120.0
C22 C21 C26 118.8(3)
C22 C21 P1 123.7(5)
C26 C21 P1 117.4(5)
C23 C22 C21 119.9(3)
C24 C23 C22 120.7(4)
C23 C24 C25 120.2(3)
C24 C25 C26 119.8(3)
C25 C26 C21 120.5(3)
C32 C31 C36 117.7(3)
C32 C31 P1 119.5(4)
C36 C31 P1 122.7(4)
C33 C32 C31 121.3(3)
C34 C33 C32 120.0(3)
C33 C34 C35 120.0(3)
C36 C35 C34 119.9(4)
C35 C36 C31 121.1(3)
C46 C41 C42 118.5(3)
C46 C41 P2 121.7(4)
C42 C41 P2 119.8(4)
C43 C42 C41 120.5(3)
C44 C43 C42 120.6(3)
C43 C44 C45 119.6(3)
C46 C45 C44 120.6(3)
C45 C46 C41 120.3(3)
C52 C51 C56 118.8(3)
C52 C51 P2 120.0(5)
C56 C51 P2 121.0(5)
C53 C52 C51 120.5(3)
C52 C53 C54 120.3(4)
C55 C54 C53 120.0(4)
C54 C55 C56 120.5(4)
C55 C56 C51 120.0(3)
C62 C61 C66 122.2(3)
C62 C61 P2 121.3(4)
C66 C61 P2 116.5(4)
C61 C62 C63 119.8(3)
C64 C63 C62 119.3(3)
C65 C64 C63 120.1(3)
C64 C65 C66 122.8(3)
C65 C66 C61 115.8(3)
C65 C66 Zn 132.0(4)
C61 C66 Zn 112.2(4)
NA ZnA C66A 134(2)
NA ZnA C1A 134(2)
C66A ZnA C1A 90.5(17)
C1A P1A C11A 125(4)
C1A P1A C31A 114(4)
C11A P1A C31A 104(2)
C1A P1A C21A 116(2)
C11A P1A C21A 95(2)
C31A P1A C21A 97(2)
C51A P2A C1A 125(4)
C51A P2A C41A 112(3)
C1A P2A C41A 107(4)
C51A P2A C61A 109(3)
C1A P2A C61A 104.1(19)
C41A P2A C61A 94.9(19)
Si1A NA Si2A 130.4(18)
Si1A NA ZnA 112.0(12)
Si2A NA ZnA 110.5(11)
NA Si1A C71A 113(2)
NA Si1A C73A 115(2)
C71A Si1A C73A 107.4(11)
NA Si1A C72A 107(2)
C71A Si1A C72A 107.1(10)
C73A Si1A C72A 106.6(10)
NA Si2A C76A 117(2)
NA Si2A C74A 102.4(17)
C76A Si2A C74A 110.2(10)
NA Si2A C75A 108(2)
C76A Si2A C75A 109.8(10)
C74A Si2A C75A 109.0(10)
P2A C1A P1A 121.4(15)
P2A C1A ZnA 108.7(10)
P1A C1A ZnA 129.7(15)
C12A C11A C16A 120.0
C12A C11A P1A 133(3)
C16A C11A P1A 107(3)
C13A C12A C11A 120.0
C12A C13A C14A 120.0
C15A C14A C13A 120.0
C14A C15A C16A 120.0
C15A C16A C11A 120.0
C22A C21A C26A 120.0
C22A C21A P1A 112(3)
C26A C21A P1A 128(3)
C21A C22A C23A 120.0
C24A C23A C22A 120.0
C23A C24A C25A 120.0
C26A C25A C24A 120.0
C25A C26A C21A 120.0
C32A C31A C36A 120.0
C32A C31A P1A 114(3)
C36A C31A P1A 125(3)
C33A C32A C31A 120.0
C32A C33A C34A 120.0
C35A C34A C33A 120.0
C34A C35A C36A 120.0
C35A C36A C31A 120.0
C42A C41A C46A 120.0
C42A C41A P2A 120(3)
C46A C41A P2A 119(3)
C43A C42A C41A 120.0
C42A C43A C44A 120.0
C45A C44A C43A 120.0
C44A C45A C46A 120.0
C45A C46A C41A 120.0
C52A C51A C56A 120.0
C52A C51A P2A 124(4)
C56A C51A P2A 116(4)
C51A C52A C53A 120.0
C54A C53A C52A 120.0
C53A C54A C55A 120.0
C56A C55A C54A 120.0
C55A C56A C51A 120.0
C62A C61A C66A 120.0
C62A C61A P2A 127(2)
C66A C61A P2A 109.2(18)
C61A C62A C63A 120.0
C64A C63A C62A 120.0
C63A C64A C65A 120.0
C66A C65A C64A 120.0
C65A C66A C61A 120.0
C65A C66A ZnA 119.2(19)
C61A C66A ZnA 120.1(19)
C86 C81 C82 120.3(4)
C83 C82 C81 119.7(4)
C82 C83 C84 120.7(4)
C83 C84 C85 119.5(4)
C86 C85 C84 119.0(4)
C81 C86 C85 120.8(4)
C96 C91 C92 119.0(5)
C93 C92 C91 119.9(5)
C94 C93 C92 120.1(5)
C93 C94 C95 121.7(5)
C96 C95 C94 118.6(6)
C95 C96 C91 120.6(5)

loop_
_geom_bond_atom_site_label_1
_geom_bond_atom_site_label_2
_geom_bond_distance
Zn N 1.943(5)
Zn C66 1.979(5)
Zn C1 2.060(5)
P1 C1 1.682(3)
P1 C31 1.814(6)
P1 C21 1.829(7)
P1 C11 1.833(3)
P2 C1 1.685(3)
P2 C51 1.795(6)
P2 C41 1.825(6)
P2 C61 1.833(6)
Si1 N 1.704(3)
Si1 C73 1.865(5)
Si1 C72 1.865(4)
Si1 C71 1.876(4)
Si2 N 1.703(3)
Si2 C74 1.853(5)
Si2 C76 1.857(5)
Si2 C75 1.880(5)
C11 C12 1.3900
C11 C16 1.3900
C12 C13 1.3900
C13 C14 1.3900
C14 C15 1.3900
C15 C16 1.3900
C21 C22 1.391(4)
C21 C26 1.396(4)
C22 C23 1.384(5)
C23 C24 1.369(5)
C24 C25 1.378(5)
C25 C26 1.383(4)
C31 C32 1.388(4)
C31 C36 1.390(5)
C32 C33 1.379(4)
C33 C34 1.367(5)
C34 C35 1.380(5)
C35 C36 1.379(5)
C41 C46 1.400(4)
C41 C42 1.400(4)
C42 C43 1.385(4)
C43 C44 1.373(5)
C44 C45 1.391(5)
C45 C46 1.383(5)
C51 C52 1.391(4)
C51 C56 1.395(4)
C52 C53 1.371(5)
C53 C54 1.380(5)
C54 C55 1.367(5)
C55 C56 1.382(5)
C61 C62 1.386(4)
C61 C66 1.405(4)
C62 C63 1.391(5)
C63 C64 1.383(5)
C64 C65 1.375(5)
C65 C66 1.399(4)
ZnA NA 1.946(19)
ZnA C66A 1.982(16)
ZnA C1A 2.067(18)
P1A C1A 1.683(16)
P1A C11A 1.85(5)
P1A C31A 1.86(5)
P1A C21A 2.00(5)
P2A C51A 1.59(5)
P2A C1A 1.679(17)
P2A C41A 1.89(4)
P2A C61A 1.98(3)
NA Si1A 1.703(15)
NA Si2A 1.707(15)
Si1A C71A 1.887(15)
Si1A C73A 1.896(16)
Si1A C72A 1.902(15)
Si2A C76A 1.857(14)
Si2A C74A 1.868(14)
Si2A C75A 1.877(14)
C11A C12A 1.3900
C11A C16A 1.3900
C12A C13A 1.3900
C13A C14A 1.3900
C14A C15A 1.3900
C15A C16A 1.3900
C21A C22A 1.3900
C21A C26A 1.3900
C22A C23A 1.3900
C23A C24A 1.3900
C24A C25A 1.3900
C25A C26A 1.3900
C31A C32A 1.3900
C31A C36A 1.3900
C32A C33A 1.3900
C33A C34A 1.3900
C34A C35A 1.3900
C35A C36A 1.3900
C41A C42A 1.3900
C41A C46A 1.3900
C42A C43A 1.3900
C43A C44A 1.3900
C44A C45A 1.3900
C45A C46A 1.3900
C51A C52A 1.3900
C51A C56A 1.3900
C52A C53A 1.3900
C53A C54A 1.3900
C54A C55A 1.3900
C55A C56A 1.3900
C61A C62A 1.3900
C61A C66A 1.3900
C62A C63A 1.3900
C63A C64A 1.3900
C64A C65A 1.3900
C65A C66A 1.3900
C81 C86 1.341(6)
C81 C82 1.358(6)
C82 C83 1.343(6)
C83 C84 1.358(6)
C84 C85 1.375(5)
C85 C86 1.358(6)
C91 C96 1.359(7)
C91 C92 1.378(7)
C92 C93 1.339(7)
C93 C94 1.329(7)
C94 C95 1.359(7)
C95 C96 1.348(8)

loop_
_geom_torsion_atom_site_label_1
_geom_torsion_atom_site_label_2
_geom_torsion_atom_site_label_3
_geom_torsion_atom_site_label_4
_geom_torsion
C74 Si2 N Si1 -177.6(4)
C76 Si2 N Si1 63.0(5)
C75 Si2 N Si1 -58.4(5)
C74 Si2 N Zn 30.4(4)
C76 Si2 N Zn -88.9(3)
C75 Si2 N Zn 149.7(3)
C73 Si1 N Si2 137.2(4)
C72 Si1 N Si2 -103.0(5)
C71 Si1 N Si2 18.5(6)
C73 Si1 N Zn -71.9(4)
C72 Si1 N Zn 47.9(3)
C71 Si1 N Zn 169.5(3)
C31 P1 C1 P2 101.6(8)
C21 P1 C1 P2 -20.5(10)
C11 P1 C1 P2 -138.6(6)
C31 P1 C1 Zn -52.0(6)
C21 P1 C1 Zn -174.0(5)
C11 P1 C1 Zn 67.8(7)
C51 P2 C1 P1 -17.2(10)
C41 P2 C1 P1 106.5(8)
C61 P2 C1 P1 -137.6(7)
C51 P2 C1 Zn 140.2(4)
C41 P2 C1 Zn -96.1(5)
C61 P2 C1 Zn 19.8(5)
C1 P1 C11 C12 147.3(4)
C31 P1 C11 C12 -88.6(3)
C21 P1 C11 C12 21.5(4)
C1 P1 C11 C16 -30.5(4)
C31 P1 C11 C16 93.6(3)
C21 P1 C11 C16 -156.3(4)
C16 C11 C12 C13 0.0
P1 C11 C12 C13 -177.8(3)
C11 C12 C13 C14 0.0
C12 C13 C14 C15 0.0
C13 C14 C15 C16 0.0
C14 C15 C16 C11 0.0
C12 C11 C16 C15 0.0
P1 C11 C16 C15 177.8(3)
C1 P1 C21 C22 118.1(6)
C31 P1 C21 C22 -7.9(7)
C11 P1 C21 C22 -118.2(5)
C1 P1 C21 C26 -62.7(6)
C31 P1 C21 C26 171.2(5)
C11 P1 C21 C26 61.0(5)
C26 C21 C22 C23 -0.6(5)
P1 C21 C22 C23 178.6(7)
C21 C22 C23 C24 0.0(6)
C22 C23 C24 C25 0.3(7)
C23 C24 C25 C26 -0.1(6)
C24 C25 C26 C21 -0.5(6)
C22 C21 C26 C25 0.8(5)
P1 C21 C26 C25 -178.4(7)
C1 P1 C31 C32 -20.1(5)
C21 P1 C31 C32 107.9(5)
C11 P1 C31 C32 -144.1(4)
C1 P1 C31 C36 159.8(4)
C21 P1 C31 C36 -72.3(5)
C11 P1 C31 C36 35.7(4)
C36 C31 C32 C33 0.0(5)
P1 C31 C32 C33 179.9(5)
C31 C32 C33 C34 0.4(6)
C32 C33 C34 C35 0.2(6)
C33 C34 C35 C36 -1.1(6)
C34 C35 C36 C31 1.5(6)
C32 C31 C36 C35 -1.0(5)
P1 C31 C36 C35 179.2(5)
C1 P2 C41 C46 176.8(4)
C51 P2 C41 C46 -52.4(5)
C61 P2 C41 C46 60.2(5)
C1 P2 C41 C42 -3.7(5)
C51 P2 C41 C42 127.1(5)
C61 P2 C41 C42 -120.3(4)
C46 C41 C42 C43 -1.3(5)
P2 C41 C42 C43 179.2(5)
C41 C42 C43 C44 0.4(5)
C42 C43 C44 C45 1.1(5)
C43 C44 C45 C46 -1.7(6)
C44 C45 C46 C41 0.9(6)
C42 C41 C46 C45 0.6(5)
P2 C41 C46 C45 -179.9(6)
C1 P2 C51 C52 -77.5(7)
C41 P2 C51 C52 154.7(5)
C61 P2 C51 C52 42.9(6)
C1 P2 C51 C56 97.4(6)
C41 P2 C51 C56 -30.4(6)
C61 P2 C51 C56 -142.2(5)
C56 C51 C52 C53 0.6(6)
P2 C51 C52 C53 175.6(6)
C51 C52 C53 C54 -1.4(6)
C52 C53 C54 C55 1.1(7)
C53 C54 C55 C56 0.0(7)
C54 C55 C56 C51 -0.8(6)
C52 C51 C56 C55 0.5(5)
P2 C51 C56 C55 -174.4(6)
C1 P2 C61 C62 164.3(5)
C51 P2 C61 C62 36.7(6)
C41 P2 C61 C62 -74.8(5)
C1 P2 C61 C66 -14.9(6)
C51 P2 C61 C66 -142.5(5)
C41 P2 C61 C66 106.1(5)
C66 C61 C62 C63 -0.6(5)
P2 C61 C62 C63 -179.7(6)
C61 C62 C63 C64 0.7(6)
C62 C63 C64 C65 -0.7(6)
C63 C64 C65 C66 0.7(6)
C64 C65 C66 C61 -0.6(6)
C64 C65 C66 Zn 177.8(7)
C62 C61 C66 C65 0.5(5)
P2 C61 C66 C65 179.6(6)
C62 C61 C66 Zn -178.2(5)
P2 C61 C66 Zn 0.9(5)
Si2A NA Si1A C71A 24(5)
ZnA NA Si1A C71A -123(2)
Si2A NA Si1A C73A 148(3)
ZnA NA Si1A C73A 1(4)
Si2A NA Si1A C72A -94(4)
ZnA NA Si1A C72A 119(3)
Si1A NA Si2A C76A 63(5)
ZnA NA Si2A C76A -150(2)
Si1A NA Si2A C74A -177(4)
ZnA NA Si2A C74A -29(3)
Si1A NA Si2A C75A -62(4)
ZnA NA Si2A C75A 86(3)
C51A P2A C1A P1A -26(9)
C41A P2A C1A P1A 109(6)
C61A P2A C1A P1A -152(5)
C51A P2A C1A ZnA 150(3)
C41A P2A C1A ZnA -76(5)
C61A P2A C1A ZnA 24(5)
C11A P1A C1A P2A -130(5)
C31A P1A C1A P2A 100(6)
C21A P1A C1A P2A -12(8)
C11A P1A C1A ZnA 55(8)
C31A P1A C1A ZnA -75(7)
C21A P1A C1A ZnA 174(5)
C1A P1A C11A C12A 152(4)
C31A P1A C11A C12A -74(4)
C21A P1A C11A C12A 25(4)
C1A P1A C11A C16A -22(5)
C31A P1A C11A C16A 112(3)
C21A P1A C11A C16A -149(3)
C16A C11A C12A C13A 0.0
P1A C11A C12A C13A -174(5)
C11A C12A C13A C14A 0.0
C12A C13A C14A C15A 0.0
C13A C14A C15A C16A 0.0
C14A C15A C16A C11A 0.0
C12A C11A C16A C15A 0.0
P1A C11A C16A C15A 175(4)
C26A C21A C22A C23A 0.0
P1A C21A C22A C23A 175(4)
C21A C22A C23A C24A 0.0
C22A C23A C24A C25A 0.0
C23A C24A C25A C26A 0.0
C24A C25A C26A C21A 0.0
C22A C21A C26A C25A 0.0
P1A C21A C26A C25A -174(5)
C1A P1A C31A C32A 9(4)
C11A P1A C31A C32A -131(3)
C21A P1A C31A C32A 131(3)
C1A P1A C31A C36A 178(3)
C11A P1A C31A C36A 38(4)
C21A P1A C31A C36A -60(4)
C36A C31A C32A C33A 0.0
P1A C31A C32A C33A 170(4)
C31A C32A C33A C34A 0.0
C32A C33A C34A C35A 0.0
C33A C34A C35A C36A 0.0
C34A C35A C36A C31A 0.0
C32A C31A C36A C35A 0.0
P1A C31A C36A C35A -168(5)
C51A P2A C41A C42A 95(5)
C1A P2A C41A C42A -45(4)
C61A P2A C41A C42A -151(3)
C51A P2A C41A C46A -83(4)
C1A P2A C41A C46A 137(2)
C61A P2A C41A C46A 30(2)
C46A C41A C42A C43A 0.0
P2A C41A C42A C43A -178(4)
C41A C42A C43A C44A 0.0
C42A C43A C44A C45A 0.0
C43A C44A C45A C46A 0.0
C44A C45A C46A C41A 0.0
C42A C41A C46A C45A 0.0
P2A C41A C46A C45A 178(4)
C1A P2A C51A C52A 119(5)
C41A P2A C51A C52A -13(6)
C61A P2A C51A C52A -117(4)
C1A P2A C51A C56A -69(5)
C41A P2A C51A C56A 159(3)
C61A P2A C51A C56A 55(4)
C56A C51A C52A C53A 0.0
P2A C51A C52A C53A 172(6)
C51A C52A C53A C54A 0.0
C52A C53A C54A C55A 0.0
C53A C54A C55A C56A 0.0
C54A C55A C56A C51A 0.0
C52A C51A C56A C55A 0.0
P2A C51A C56A C55A -173(6)
C66A C61A C62A C63A 0.0
P2A C61A C62A C63A -157(3)
C61A C62A C63A C64A 0.0
C62A C63A C64A C65A 0.0
C63A C64A C65A C66A 0.0
C64A C65A C66A C61A 0.0
C64A C65A C66A ZnA 170(3)
C62A C61A C66A C65A 0.0
P2A C61A C66A C65A 161(3)
C62A C61A C66A ZnA -170(3)
P2A C61A C66A ZnA -9(2)
C86 C81 C82 C83 1.2(8)
C81 C82 C83 C84 -1.3(8)
C82 C83 C84 C85 0.2(7)
C83 C84 C85 C86 0.9(6)
C82 C81 C86 C85 -0.1(7)
C84 C85 C86 C81 -1.0(6)
C96 C91 C92 C93 0.5(7)
C91 C92 C93 C94 -0.3(7)
C92 C93 C94 C95 0.4(8)
C93 C94 C95 C96 -0.7(8)
C94 C95 C96 C91 0.9(8)
C92 C91 C96 C95 -0.8(7)
